data_2231909
loop_
_publ_author_name
'Pansuriya, Pramod B.'
'Friedrich, Holger B.'
'Maguire, Glenn E. M.'

_publ_section_title
;
 4,6,10,12,16,18,22,24-Octa-<i>O</i>-methyl-2,8,14,20-tetrapentylresorcin[4]arene
;
_journal_coeditor_code HG5082
_journal_issue 10
_journal_name_full 'Acta Crystallographica Section E'
_journal_page_first o2565
_journal_paper_doi 10.1107/S1600536811034003
_journal_volume 67
_journal_year 2011
_chemical_formula_iupac 'C56 H80 O8'
_chemical_formula_moiety 'C56 H80 O8'
_chemical_formula_sum 'C56 H80 O8'
_chemical_formula_weight 881.20
_chemical_name_systematic
;
4,6,10,12,16,18,22,24-Octa-<i>O</i>-methyl-2,8,14,20-
tetrapentylresorcin[4]arene
;
_space_group_IT_number 2
_symmetry_cell_setting triclinic
_symmetry_space_group_name_Hall '-P 1'
_symmetry_space_group_name_H-M 'P -1'
_atom_sites_solution_hydrogens geom
_atom_sites_solution_primary direct
_atom_sites_solution_secondary difmap
_audit_creation_method SHELXL97
_cell_angle_alpha 98.9290(10)
_cell_angle_beta 97.9140(10)
_cell_angle_gamma 103.5810(10)
_cell_formula_units_Z 2
_cell_length_a 8.2084(2)
_cell_length_b 14.1270(2)
_cell_length_c 23.1489(4)
_cell_measurement_reflns_used 9018
_cell_measurement_temperature 173(2)
_cell_measurement_theta_max 28.04
_cell_measurement_theta_min 2.58
_cell_volume 2534.93(9)
_computing_cell_refinement 'SAINT (Bruker, 2006)'
_computing_data_collection 'APEX2 (Bruker, 2006)'
_computing_data_reduction 'SAINT (Bruker, 2006)'
_computing_molecular_graphics 'OLEX2 (Dolomanov <i>et al.</i>, 2009)'
_computing_publication_material 'SHELXTL (Sheldrick, 2008)'
_computing_structure_refinement 'SHELXL97 (Sheldrick, 2008)'
_computing_structure_solution 'SHELXS97 (Sheldrick, 2008)'
_diffrn_ambient_temperature 173(2)
_diffrn_measured_fraction_theta_full 1.000
_diffrn_measured_fraction_theta_max 1.000
_diffrn_measurement_device_type 'Bruker APEXII CCD'
_diffrn_measurement_method '\f and \w'
_diffrn_radiation_monochromator graphite
_diffrn_radiation_source 'fine-focus sealed tube'
_diffrn_radiation_type MoK\a
_diffrn_radiation_wavelength 0.71073
_diffrn_reflns_av_R_equivalents 0.0460
_diffrn_reflns_av_sigmaI/netI 0.0489
_diffrn_reflns_limit_h_max 10
_diffrn_reflns_limit_h_min -10
_diffrn_reflns_limit_k_max 18
_diffrn_reflns_limit_k_min -18
_diffrn_reflns_limit_l_max 30
_diffrn_reflns_limit_l_min -30
_diffrn_reflns_number 42741
_diffrn_reflns_theta_full 28.00
_diffrn_reflns_theta_max 28.00
_diffrn_reflns_theta_min 0.91
_diffrn_standards_number 0
_exptl_absorpt_coefficient_mu 0.075
_exptl_absorpt_correction_type none
_exptl_crystal_colour colourless
_exptl_crystal_density_diffrn 1.154
_exptl_crystal_density_method 'not measured'
_exptl_crystal_description plate
_exptl_crystal_F_000 960
_exptl_crystal_size_max 0.44
_exptl_crystal_size_mid 0.39
_exptl_crystal_size_min 0.13
_refine_diff_density_max 0.391
_refine_diff_density_min -0.255
_refine_ls_extinction_method none
_refine_ls_goodness_of_fit_ref 0.987
_refine_ls_hydrogen_treatment constr
_refine_ls_matrix_type full
_refine_ls_number_parameters 589
_refine_ls_number_reflns 12226
_refine_ls_number_restraints 0
_refine_ls_restrained_S_all 0.987
_refine_ls_R_factor_all 0.0818
_refine_ls_R_factor_gt 0.0509
_refine_ls_shift/su_max 0.001
_refine_ls_shift/su_mean 0.000
_refine_ls_structure_factor_coef Fsqd
_refine_ls_weighting_details 'calc w = 1/[\s^2^(Fo^2^)+(0.0817P)^2^] where P=(Fo^2^+2Fc^2^)/3'
_refine_ls_weighting_scheme calc
_refine_ls_wR_factor_gt 0.1328
_refine_ls_wR_factor_ref 0.1482
_reflns_number_gt 7816
_reflns_number_total 12226
_reflns_threshold_expression I>2\s(I)
_cod_data_source_file hg5082.cif
_cod_data_source_block I
_cod_original_cell_volume 2534.93(8)
_cod_original_sg_symbol_H-M P-1
_cod_database_code 2231909
_cod_database_fobs_code 2231909

loop_
_symmetry_equiv_pos_as_xyz
'x, y, z'
'-x, -y, -z'

loop_
_atom_site_type_symbol
_atom_site_label
_atom_site_fract_x
_atom_site_fract_y
_atom_site_fract_z
_atom_site_U_iso_or_equiv
_atom_site_adp_type
_atom_site_calc_flag
_atom_site_refinement_flags
_atom_site_occupancy
_atom_site_symmetry_multiplicity
C C1 0.57192(19) 0.04899(10) -0.06674(6) 0.0238(3) Uani d . 1 1
H H1 0.4525 0.0246 -0.0692 0.029 Uiso calc R 1 1
C C2 0.65461(18) 0.00564(10) -0.10787(6) 0.0207(3) Uani d . 1 1
C C3 0.82972(18) 0.04165(10) -0.10628(6) 0.0195(3) Uani d . 1 1
C C4 0.91774(18) 0.11977(10) -0.05978(6) 0.0208(3) Uani d . 1 1
H H4 1.0373 0.1438 -0.0571 0.025 Uiso calc R 1 1
C C5 0.84136(19) 0.16501(10) -0.01687(6) 0.0219(3) Uani d . 1 1
C C6 0.66495(19) 0.12805(10) -0.02208(6) 0.0235(3) Uani d . 1 1
C C7 0.9370(2) 0.25271(10) 0.03240(6) 0.0239(3) Uani d . 1 1
H H7 0.8554 0.2941 0.0391 0.029 Uiso calc R 1 1
C C8 1.03311(19) 0.26193(10) 0.19982(6) 0.0246(3) Uani d . 1 1
H H8 1.0392 0.3073 0.2354 0.029 Uiso calc R 1 1
C C9 0.99799(19) 0.28811(10) 0.14464(6) 0.0244(3) Uani d . 1 1
C C10 0.98417(18) 0.22153(10) 0.09158(6) 0.0221(3) Uani d . 1 1
C C11 1.01599(18) 0.13015(10) 0.09603(6) 0.0209(3) Uani d . 1 1
H H11 1.0101 0.0848 0.0604 0.025 Uiso calc R 1 1
C C12 1.05618(18) 0.10183(10) 0.15035(6) 0.0200(3) Uani d . 1 1
C C13 1.05902(18) 0.16881(10) 0.20215(6) 0.0221(3) Uani d . 1 1
C C14 1.08814(17) 0.00129(10) 0.15609(6) 0.0189(3) Uani d . 1 1
H H14 1.1731 0.0135 0.1936 0.023 Uiso calc R 1 1
C C15 0.3894(2) -0.10994(12) -0.15630(7) 0.0338(4) Uani d . 1 1
H H15A 0.3671 -0.1293 -0.1187 0.051 Uiso calc R 1 1
H H15B 0.3444 -0.1677 -0.1888 0.051 Uiso calc R 1 1
H H15C 0.3336 -0.0577 -0.1637 0.051 Uiso calc R 1 1
C C16 0.4127(2) 0.16205(13) 0.00749(8) 0.0373(4) Uani d . 1 1
H H16A 0.3828 0.1829 -0.0301 0.056 Uiso calc R 1 1
H H16B 0.3788 0.2029 0.0396 0.056 Uiso calc R 1 1
H H16C 0.3531 0.0921 0.0043 0.056 Uiso calc R 1 1
C C17 1.0271(3) 0.45754(13) 0.18855(9) 0.0643(7) Uani d . 1 1
H H17A 0.9504 0.4463 0.2172 0.096 Uiso calc R 1 1
H H17B 1.0256 0.5204 0.1758 0.096 Uiso calc R 1 1
H H17C 1.1432 0.4604 0.2073 0.096 Uiso calc R 1 1
C C18 1.0755(2) 0.19585(11) 0.30801(7) 0.0300(4) Uani d . 1 1
H H18A 1.1562 0.2614 0.3144 0.045 Uiso calc R 1 1
H H18B 1.1003 0.1636 0.3415 0.045 Uiso calc R 1 1
H H18C 0.9591 0.2034 0.3049 0.045 Uiso calc R 1 1
C C19 1.0918(2) 0.32067(11) 0.01602(7) 0.0289(4) Uani d . 1 1
H H19A 1.1528 0.3718 0.0515 0.035 Uiso calc R 1 1
H H19B 1.1707 0.2808 0.0045 0.035 Uiso calc R 1 1
C C20 1.0443(3) 0.37200(13) -0.03473(8) 0.0459(5) Uani d . 1 1
H H20A 0.9915 0.3207 -0.0710 0.055 Uiso calc R 1 1
H H20B 0.9576 0.4069 -0.0245 0.055 Uiso calc R 1 1
C C21 1.1938(3) 0.44644(15) -0.04869(10) 0.0658(7) Uani d . 1 1
H H21A 1.1493 0.4820 -0.0783 0.079 Uiso calc R 1 1
H H21B 1.2496 0.4961 -0.0120 0.079 Uiso calc R 1 1
C C22 1.3244(4) 0.40150(18) -0.07211(12) 0.0925(10) Uani d . 1 1
H H22A 1.2664 0.3424 -0.1035 0.111 Uiso calc R 1 1
H H22B 1.3876 0.3791 -0.0396 0.111 Uiso calc R 1 1
C C23 1.4507(4) 0.4738(2) -0.09782(13) 0.1321(16) Uani d . 1 1
H H23A 1.3920 0.4874 -0.1342 0.198 Uiso calc R 1 1
H H23B 1.5432 0.4444 -0.1071 0.198 Uiso calc R 1 1
H H23C 1.4979 0.5359 -0.0687 0.198 Uiso calc R 1 1
C C24 0.92534(19) -0.07005(10) 0.16585(7) 0.0255(3) Uani d . 1 1
H H24A 0.8710 -0.0325 0.1937 0.031 Uiso calc R 1 1
H H24B 0.8449 -0.0933 0.1274 0.031 Uiso calc R 1 1
C C25 0.9520(2) -0.16053(11) 0.19023(8) 0.0348(4) Uani d . 1 1
H H25A 0.8401 -0.2095 0.1847 0.042 Uiso calc R 1 1
H H25B 1.0242 -0.1916 0.1666 0.042 Uiso calc R 1 1
C C26 1.0343(3) -0.13830(14) 0.25552(9) 0.0462(5) Uani d . 1 1
H H26A 0.9687 -0.1010 0.2787 0.055 Uiso calc R 1 1
H H26B 1.1510 -0.0948 0.2603 0.055 Uiso calc R 1 1
C C27 1.0449(3) -0.22990(16) 0.28167(10) 0.0611(6) Uani d . 1 1
H H27A 0.9287 -0.2744 0.2760 0.073 Uiso calc R 1 1
H H27B 1.1136 -0.2662 0.2595 0.073 Uiso calc R 1 1
C C28 1.1227(4) -0.2061(2) 0.34712(12) 0.0945(10) Uani d . 1 1
H H28A 1.2352 -0.1591 0.3535 0.142 Uiso calc R 1 1
H H28B 1.1344 -0.2672 0.3603 0.142 Uiso calc R 1 1
H H28C 1.0488 -0.1766 0.3700 0.142 Uiso calc R 1 1
C C29 0.92260(19) 0.44372(10) 0.56863(6) 0.0225(3) Uani d . 1 1
H H29 1.0429 0.4674 0.5734 0.027 Uiso calc R 1 1
C C30 0.83704(18) 0.47882(9) 0.61160(6) 0.0196(3) Uani d . 1 1
C C31 0.66025(17) 0.44376(9) 0.60632(6) 0.0172(3) Uani d . 1 1
C C32 0.57479(18) 0.37462(9) 0.55514(6) 0.0172(3) Uani d . 1 1
H H32 0.4544 0.3515 0.5501 0.021 Uiso calc R 1 1
C C33 0.65478(18) 0.33708(9) 0.51066(6) 0.0178(3) Uani d . 1 1
C C34 0.83149(18) 0.37388(10) 0.51865(6) 0.0203(3) Uani d . 1 1
C C35 0.56261(18) 0.25566(9) 0.45731(6) 0.0187(3) Uani d . 1 1
H H35 0.6422 0.2131 0.4502 0.022 Uiso calc R 1 1
C C36 0.49061(18) 0.26418(10) 0.29213(6) 0.0210(3) Uani d . 1 1
H H36 0.4891 0.2221 0.2557 0.025 Uiso calc R 1 1
C C37 0.52010(18) 0.23300(10) 0.34572(6) 0.0200(3) Uani d . 1 1
C C38 0.52755(18) 0.29423(10) 0.40005(6) 0.0184(3) Uani d . 1 1
C C39 0.49580(17) 0.38639(9) 0.39833(6) 0.0184(3) Uani d . 1 1
H H39 0.4980 0.4285 0.4348 0.022 Uiso calc R 1 1
C C40 0.46084(17) 0.41983(9) 0.34553(6) 0.0173(3) Uani d . 1 1
C C41 0.46333(18) 0.35759(10) 0.29239(6) 0.0191(3) Uani d . 1 1
C C42 0.42842(17) 0.52173(9) 0.34370(6) 0.0175(3) Uani d . 1 1
H H42 0.3481 0.5141 0.3056 0.021 Uiso calc R 1 1
C C43 1.0998(2) 0.58625(13) 0.66741(8) 0.0365(4) Uani d . 1 1
H H43A 1.1532 0.5312 0.6683 0.055 Uiso calc R 1 1
H H43B 1.1440 0.6354 0.7044 0.055 Uiso calc R 1 1
H H43C 1.1260 0.6174 0.6336 0.055 Uiso calc R 1 1
C C44 1.0860(2) 0.34697(12) 0.48723(7) 0.0324(4) Uani d . 1 1
H H44A 1.1474 0.4175 0.4968 0.049 Uiso calc R 1 1
H H44B 1.1223 0.3140 0.4527 0.049 Uiso calc R 1 1
H H44C 1.1112 0.3161 0.5213 0.049 Uiso calc R 1 1
C C45 0.5143(3) 0.07023(12) 0.29651(8) 0.0532(6) Uani d . 1 1
H H45A 0.4027 0.0656 0.2731 0.080 Uiso calc R 1 1
H H45B 0.5165 0.0054 0.3062 0.080 Uiso calc R 1 1
H H45C 0.6034 0.0905 0.2734 0.080 Uiso calc R 1 1
C C46 0.4490(2) 0.33674(11) 0.18674(6) 0.0304(4) Uani d . 1 1
H H46A 0.5665 0.3314 0.1885 0.046 Uiso calc R 1 1
H H46B 0.4189 0.3690 0.1537 0.046 Uiso calc R 1 1
H H46C 0.3715 0.2702 0.1805 0.046 Uiso calc R 1 1
C C47 0.39980(19) 0.18682(10) 0.46791(6) 0.0225(3) Uani d . 1 1
H H47A 0.3190 0.2268 0.4771 0.027 Uiso calc R 1 1
H H47B 0.3461 0.1378 0.4308 0.027 Uiso calc R 1 1
C C48 0.4288(2) 0.13113(10) 0.51825(7) 0.0256(3) Uani d . 1 1
H H48A 0.5097 0.0912 0.5093 0.031 Uiso calc R 1 1
H H48B 0.4817 0.1799 0.5555 0.031 Uiso calc R 1 1
C C49 0.2662(2) 0.06318(13) 0.52775(8) 0.0374(4) Uani d . 1 1
H H49A 0.1814 0.1019 0.5330 0.045 Uiso calc R 1 1
H H49B 0.2189 0.0106 0.4918 0.045 Uiso calc R 1 1
C C50 0.2925(2) 0.01513(13) 0.58115(8) 0.0406(4) Uani d . 1 1
H H50A 0.3348 0.0677 0.6174 0.049 Uiso calc R 1 1
H H50B 0.3811 -0.0211 0.5767 0.049 Uiso calc R 1 1
C C51 0.1312(3) -0.0566(2) 0.58920(13) 0.0899(10) Uani d . 1 1
H H51A 0.0454 -0.0204 0.5964 0.135 Uiso calc R 1 1
H H51B 0.1572 -0.0875 0.6232 0.135 Uiso calc R 1 1
H H51C 0.0871 -0.1081 0.5532 0.135 Uiso calc R 1 1
C C52 0.59415(19) 0.59643(10) 0.33991(6) 0.0221(3) Uani d . 1 1
H H52A 0.6719 0.6113 0.3788 0.027 Uiso calc R 1 1
H H52B 0.6497 0.5646 0.3099 0.027 Uiso calc R 1 1
C C53 0.5731(2) 0.69418(10) 0.32391(7) 0.0297(4) Uani d . 1 1
H H53A 0.4973 0.7195 0.3486 0.036 Uiso calc R 1 1
H H53B 0.6857 0.7434 0.3340 0.036 Uiso calc R 1 1
C C54 0.5003(3) 0.68609(13) 0.25889(8) 0.0410(4) Uani d . 1 1
H H54A 0.3838 0.6412 0.2497 0.049 Uiso calc R 1 1
H H54B 0.5708 0.6556 0.2341 0.049 Uiso calc R 1 1
C C55 0.4927(3) 0.78484(15) 0.24201(10) 0.0575(6) Uani d . 1 1
H H55A 0.4229 0.8156 0.2669 0.069 Uiso calc R 1 1
H H55B 0.6093 0.8296 0.2509 0.069 Uiso calc R 1 1
C C56 0.4189(4) 0.7761(2) 0.17737(12) 0.0945(10) Uani d . 1 1
H H56A 0.4914 0.7498 0.1523 0.142 Uiso calc R 1 1
H H56B 0.4135 0.8418 0.1698 0.142 Uiso calc R 1 1
H H56C 0.3039 0.7312 0.1680 0.142 Uiso calc R 1 1
O O1 0.56951(13) -0.07364(7) -0.15298(4) 0.0257(2) Uani d . 1 1
O O2 0.59201(14) 0.17402(8) 0.02027(5) 0.0325(3) Uani d . 1 1
O O3 0.97265(16) 0.37925(8) 0.13885(5) 0.0350(3) Uani d . 1 1
O O4 1.09114(14) 0.13645(7) 0.25449(4) 0.0283(3) Uani d . 1 1
O O5 0.91909(13) 0.54939(7) 0.66135(4) 0.0261(2) Uani d . 1 1
O O6 0.90743(13) 0.33729(8) 0.47391(4) 0.0278(2) Uani d . 1 1
O O7 0.54300(15) 0.14038(7) 0.34895(4) 0.0301(3) Uani d . 1 1
O O8 0.43475(14) 0.39443(7) 0.24128(4) 0.0263(2) Uani d . 1 1

loop_
_atom_site_aniso_label
_atom_site_aniso_U_11
_atom_site_aniso_U_22
_atom_site_aniso_U_33
_atom_site_aniso_U_12
_atom_site_aniso_U_13
_atom_site_aniso_U_23
C1 0.0197(8) 0.0303(8) 0.0234(8) 0.0085(6) 0.0057(6) 0.0063(6)
C2 0.0215(8) 0.0224(7) 0.0174(7) 0.0059(6) 0.0010(6) 0.0041(5)
C3 0.0198(8) 0.0232(7) 0.0171(7) 0.0085(6) 0.0026(6) 0.0052(5)
C4 0.0185(7) 0.0250(7) 0.0198(7) 0.0084(6) 0.0018(6) 0.0042(6)
C5 0.0245(8) 0.0223(7) 0.0195(7) 0.0098(6) 0.0004(6) 0.0033(6)
C6 0.0262(8) 0.0294(8) 0.0187(7) 0.0139(7) 0.0060(6) 0.0043(6)
C7 0.0280(8) 0.0252(7) 0.0191(7) 0.0128(6) 0.0003(6) 0.0002(6)
C8 0.0259(8) 0.0253(7) 0.0193(7) 0.0056(6) 0.0032(6) -0.0029(6)
C9 0.0249(8) 0.0238(7) 0.0234(8) 0.0076(6) 0.0032(6) 0.0007(6)
C10 0.0197(8) 0.0258(7) 0.0199(7) 0.0066(6) 0.0024(6) 0.0021(6)
C11 0.0183(7) 0.0239(7) 0.0185(7) 0.0052(6) 0.0032(6) -0.0009(6)
C12 0.0151(7) 0.0232(7) 0.0203(7) 0.0037(6) 0.0031(6) 0.0019(6)
C13 0.0195(8) 0.0266(7) 0.0185(7) 0.0037(6) 0.0030(6) 0.0033(6)
C14 0.0171(7) 0.0217(7) 0.0164(7) 0.0050(6) 0.0013(5) 0.0011(5)
C15 0.0189(8) 0.0413(9) 0.0336(9) 0.0016(7) 0.0038(7) -0.0052(7)
C16 0.0304(10) 0.0522(10) 0.0357(10) 0.0234(8) 0.0100(8) 0.0049(8)
C17 0.116(2) 0.0300(10) 0.0376(11) 0.0288(12) -0.0175(12) -0.0077(8)
C18 0.0345(9) 0.0345(8) 0.0193(8) 0.0061(7) 0.0075(7) 0.0019(6)
C19 0.0347(9) 0.0233(7) 0.0249(8) 0.0056(7) 0.0008(7) 0.0010(6)
C20 0.0613(13) 0.0311(9) 0.0397(11) 0.0055(9) -0.0024(9) 0.0103(8)
C21 0.0915(19) 0.0416(11) 0.0523(13) -0.0068(12) -0.0001(13) 0.0225(10)
C22 0.115(2) 0.0700(16) 0.0653(17) -0.0333(16) 0.0468(17) -0.0061(13)
C23 0.139(3) 0.136(3) 0.072(2) -0.070(2) 0.023(2) 0.0325(19)
C24 0.0224(8) 0.0280(8) 0.0258(8) 0.0058(6) 0.0074(6) 0.0027(6)
C25 0.0353(10) 0.0287(8) 0.0433(10) 0.0063(7) 0.0173(8) 0.0094(7)
C26 0.0498(12) 0.0475(11) 0.0482(12) 0.0150(9) 0.0130(10) 0.0223(9)
C27 0.0573(14) 0.0705(14) 0.0784(17) 0.0280(12) 0.0308(13) 0.0490(13)
C28 0.098(2) 0.136(3) 0.084(2) 0.052(2) 0.0280(17) 0.079(2)
C29 0.0169(7) 0.0254(7) 0.0250(8) 0.0057(6) 0.0044(6) 0.0037(6)
C30 0.0202(8) 0.0185(7) 0.0190(7) 0.0054(6) 0.0014(6) 0.0019(5)
C31 0.0193(7) 0.0173(6) 0.0176(7) 0.0077(6) 0.0039(5) 0.0060(5)
C32 0.0155(7) 0.0178(6) 0.0192(7) 0.0054(5) 0.0019(5) 0.0057(5)
C33 0.0211(7) 0.0168(6) 0.0174(7) 0.0081(6) 0.0020(6) 0.0049(5)
C34 0.0231(8) 0.0219(7) 0.0192(7) 0.0102(6) 0.0070(6) 0.0047(6)
C35 0.0237(8) 0.0184(6) 0.0147(7) 0.0090(6) 0.0009(6) 0.0025(5)
C36 0.0241(8) 0.0205(7) 0.0172(7) 0.0058(6) 0.0036(6) 0.0007(5)
C37 0.0223(8) 0.0174(6) 0.0205(7) 0.0067(6) 0.0030(6) 0.0028(5)
C38 0.0176(7) 0.0202(7) 0.0170(7) 0.0051(6) 0.0022(5) 0.0031(5)
C39 0.0188(7) 0.0192(6) 0.0162(7) 0.0045(6) 0.0028(6) 0.0022(5)
C40 0.0158(7) 0.0168(6) 0.0196(7) 0.0044(5) 0.0040(5) 0.0037(5)
C41 0.0207(7) 0.0200(7) 0.0160(7) 0.0038(6) 0.0023(6) 0.0048(5)
C42 0.0193(7) 0.0174(6) 0.0157(7) 0.0061(6) 0.0021(5) 0.0021(5)
C43 0.0180(8) 0.0458(10) 0.0355(9) 0.0021(7) 0.0019(7) -0.0108(8)
C44 0.0256(9) 0.0426(9) 0.0337(9) 0.0185(7) 0.0094(7) 0.0039(7)
C45 0.0998(18) 0.0261(9) 0.0289(10) 0.0269(10) -0.0118(10) -0.0045(7)
C46 0.0438(10) 0.0317(8) 0.0169(7) 0.0108(7) 0.0074(7) 0.0048(6)
C47 0.0263(8) 0.0193(7) 0.0213(7) 0.0061(6) 0.0014(6) 0.0039(6)
C48 0.0297(9) 0.0228(7) 0.0249(8) 0.0066(6) 0.0035(6) 0.0079(6)
C49 0.0338(10) 0.0387(9) 0.0422(10) 0.0058(8) 0.0060(8) 0.0218(8)
C50 0.0422(11) 0.0429(10) 0.0439(11) 0.0115(8) 0.0125(9) 0.0251(8)
C51 0.0470(14) 0.123(2) 0.126(2) 0.0163(14) 0.0252(15) 0.104(2)
C52 0.0230(8) 0.0219(7) 0.0230(7) 0.0063(6) 0.0076(6) 0.0053(6)
C53 0.0356(10) 0.0213(7) 0.0358(9) 0.0069(7) 0.0156(7) 0.0089(7)
C54 0.0529(12) 0.0415(10) 0.0394(10) 0.0214(9) 0.0156(9) 0.0200(8)
C55 0.0609(14) 0.0596(12) 0.0794(16) 0.0330(11) 0.0356(12) 0.0489(12)
C56 0.110(2) 0.136(2) 0.092(2) 0.079(2) 0.0461(18) 0.090(2)
O1 0.0166(5) 0.0309(5) 0.0248(6) 0.0030(4) 0.0032(4) -0.0031(4)
O2 0.0275(6) 0.0447(7) 0.0265(6) 0.0164(5) 0.0079(5) -0.0032(5)
O3 0.0528(8) 0.0250(5) 0.0251(6) 0.0174(5) -0.0037(5) -0.0030(4)
O4 0.0382(7) 0.0284(5) 0.0171(5) 0.0084(5) 0.0040(5) 0.0025(4)
O5 0.0169(5) 0.0300(5) 0.0247(6) 0.0017(4) 0.0022(4) -0.0063(4)
O6 0.0225(6) 0.0368(6) 0.0244(6) 0.0115(5) 0.0074(4) -0.0019(5)
O7 0.0506(8) 0.0198(5) 0.0205(5) 0.0172(5) -0.0007(5) -0.0005(4)
O8 0.0404(7) 0.0240(5) 0.0161(5) 0.0109(5) 0.0049(5) 0.0052(4)

loop_
_atom_type_symbol
_atom_type_description
_atom_type_scat_dispersion_real
_atom_type_scat_dispersion_imag
_atom_type_scat_source
C C 0.0033 0.0016 'International Tables Vol C Tables 4.2.6.8 and 6.1.1.4'
H H 0.0000 0.0000 'International Tables Vol C Tables 4.2.6.8 and 6.1.1.4'
O O 0.0106 0.0060 'International Tables Vol C Tables 4.2.6.8 and 6.1.1.4'

loop_
_geom_angle_atom_site_label_1
_geom_angle_atom_site_label_2
_geom_angle_atom_site_label_3
_geom_angle_site_symmetry_1
_geom_angle_site_symmetry_3
_geom_angle
C6 C1 C2 . . 119.56(14)
C6 C1 H1 . . 120.2
C2 C1 H1 . . 120.2
O1 C2 C1 . . 122.32(13)
O1 C2 C3 . . 116.16(12)
C1 C2 C3 . . 121.51(13)
C4 C3 C2 . . 116.56(12)
C4 C3 C14 . 2_755 123.66(13)
C2 C3 C14 . 2_755 119.69(12)
C3 C4 C5 . . 124.16(14)
C3 C4 H4 . . 117.9
C5 C4 H4 . . 117.9
C4 C5 C6 . . 116.57(13)
C4 C5 C7 . . 123.90(13)
C6 C5 C7 . . 119.48(12)
O2 C6 C1 . . 122.73(13)
O2 C6 C5 . . 115.69(13)
C1 C6 C5 . . 121.57(13)
C5 C7 C10 . . 112.62(12)
C5 C7 C19 . . 114.10(12)
C10 C7 C19 . . 111.39(12)
C5 C7 H7 . . 106.0
C10 C7 H7 . . 106.0
C19 C7 H7 . . 106.0
C13 C8 C9 . . 119.31(13)
C13 C8 H8 . . 120.3
C9 C8 H8 . . 120.3
O3 C9 C8 . . 122.60(13)
O3 C9 C10 . . 116.08(13)
C8 C9 C10 . . 121.32(13)
C11 C10 C9 . . 117.39(13)
C11 C10 C7 . . 123.70(12)
C9 C10 C7 . . 118.91(12)
C10 C11 C12 . . 123.19(13)
C10 C11 H11 . . 118.4
C12 C11 H11 . . 118.4
C11 C12 C13 . . 117.26(13)
C11 C12 C14 . . 123.93(12)
C13 C12 C14 . . 118.74(12)
O4 C13 C8 . . 123.07(12)
O4 C13 C12 . . 115.54(12)
C8 C13 C12 . . 121.38(13)
C12 C14 C3 . 2_755 113.62(11)
C12 C14 C24 . . 110.26(11)
C3 C14 C24 2_755 . 114.38(11)
C12 C14 H14 . . 105.9
C3 C14 H14 2_755 . 105.9
C24 C14 H14 . . 105.9
O1 C15 H15A . . 109.5
O1 C15 H15B . . 109.5
H15A C15 H15B . . 109.5
O1 C15 H15C . . 109.5
H15A C15 H15C . . 109.5
H15B C15 H15C . . 109.5
O2 C16 H16A . . 109.5
O2 C16 H16B . . 109.5
H16A C16 H16B . . 109.5
O2 C16 H16C . . 109.5
H16A C16 H16C . . 109.5
H16B C16 H16C . . 109.5
O3 C17 H17A . . 109.5
O3 C17 H17B . . 109.5
H17A C17 H17B . . 109.5
O3 C17 H17C . . 109.5
H17A C17 H17C . . 109.5
H17B C17 H17C . . 109.5
O4 C18 H18A . . 109.5
O4 C18 H18B . . 109.5
H18A C18 H18B . . 109.5
O4 C18 H18C . . 109.5
H18A C18 H18C . . 109.5
H18B C18 H18C . . 109.5
C20 C19 C7 . . 113.16(14)
C20 C19 H19A . . 108.9
C7 C19 H19A . . 108.9
C20 C19 H19B . . 108.9
C7 C19 H19B . . 108.9
H19A C19 H19B . . 107.8
C21 C20 C19 . . 114.37(17)
C21 C20 H20A . . 108.7
C19 C20 H20A . . 108.7
C21 C20 H20B . . 108.7
C19 C20 H20B . . 108.7
H20A C20 H20B . . 107.6
C22 C21 C20 . . 114.38(17)
C22 C21 H21A . . 108.7
C20 C21 H21A . . 108.7
C22 C21 H21B . . 108.7
C20 C21 H21B . . 108.7
H21A C21 H21B . . 107.6
C21 C22 C23 . . 112.6(3)
C21 C22 H22A . . 109.1
C23 C22 H22A . . 109.1
C21 C22 H22B . . 109.1
C23 C22 H22B . . 109.1
H22A C22 H22B . . 107.8
C22 C23 H23A . . 109.5
C22 C23 H23B . . 109.5
H23A C23 H23B . . 109.5
C22 C23 H23C . . 109.5
H23A C23 H23C . . 109.5
H23B C23 H23C . . 109.5
C25 C24 C14 . . 115.33(13)
C25 C24 H24A . . 108.4
C14 C24 H24A . . 108.4
C25 C24 H24B . . 108.4
C14 C24 H24B . . 108.4
H24A C24 H24B . . 107.5
C26 C25 C24 . . 114.49(14)
C26 C25 H25A . . 108.6
C24 C25 H25A . . 108.6
C26 C25 H25B . . 108.6
C24 C25 H25B . . 108.6
H25A C25 H25B . . 107.6
C25 C26 C27 . . 114.59(17)
C25 C26 H26A . . 108.6
C27 C26 H26A . . 108.6
C25 C26 H26B . . 108.6
C27 C26 H26B . . 108.6
H26A C26 H26B . . 107.6
C28 C27 C26 . . 113.6(2)
C28 C27 H27A . . 108.8
C26 C27 H27A . . 108.8
C28 C27 H27B . . 108.8
C26 C27 H27B . . 108.8
H27A C27 H27B . . 107.7
C27 C28 H28A . . 109.5
C27 C28 H28B . . 109.5
H28A C28 H28B . . 109.5
C27 C28 H28C . . 109.5
H28A C28 H28C . . 109.5
H28B C28 H28C . . 109.5
C30 C29 C34 . . 119.75(13)
C30 C29 H29 . . 120.1
C34 C29 H29 . . 120.1
O5 C30 C29 . . 122.62(13)
O5 C30 C31 . . 116.04(12)
C29 C30 C31 . . 121.34(13)
C32 C31 C30 . . 116.62(12)
C32 C31 C42 . 2_666 123.23(12)
C30 C31 C42 . 2_666 120.10(12)
C31 C32 C33 . . 124.22(13)
C31 C32 H32 . . 117.9
C33 C32 H32 . . 117.9
C34 C33 C32 . . 116.61(12)
C34 C33 C35 . . 119.34(12)
C32 C33 C35 . . 123.95(13)
O6 C34 C29 . . 122.85(13)
O6 C34 C33 . . 115.71(12)
C29 C34 C33 . . 121.44(12)
C33 C35 C38 . . 113.56(11)
C33 C35 C47 . . 114.02(11)
C38 C35 C47 . . 110.54(12)
C33 C35 H35 . . 106.0
C38 C35 H35 . . 106.0
C47 C35 H35 . . 106.0
C41 C36 C37 . . 119.24(12)
C41 C36 H36 . . 120.4
C37 C36 H36 . . 120.4
O7 C37 C36 . . 122.64(12)
O7 C37 C38 . . 115.69(12)
C36 C37 C38 . . 121.67(12)
C39 C38 C37 . . 117.28(12)
C39 C38 C35 . . 123.77(12)
C37 C38 C35 . . 118.91(12)
C38 C39 C40 . . 123.09(12)
C38 C39 H39 . . 118.5
C40 C39 H39 . . 118.5
C39 C40 C41 . . 117.36(12)
C39 C40 C42 . . 123.08(12)
C41 C40 C42 . . 119.50(12)
O8 C41 C36 . . 122.85(12)
O8 C41 C40 . . 115.90(11)
C36 C41 C40 . . 121.24(12)
C31 C42 C40 2_666 . 112.82(10)
C31 C42 C52 2_666 . 114.20(11)
C40 C42 C52 . . 109.85(11)
C31 C42 H42 2_666 . 106.5
C40 C42 H42 . . 106.5
C52 C42 H42 . . 106.5
O5 C43 H43A . . 109.5
O5 C43 H43B . . 109.5
H43A C43 H43B . . 109.5
O5 C43 H43C . . 109.5
H43A C43 H43C . . 109.5
H43B C43 H43C . . 109.5
O6 C44 H44A . . 109.5
O6 C44 H44B . . 109.5
H44A C44 H44B . . 109.5
O6 C44 H44C . . 109.5
H44A C44 H44C . . 109.5
H44B C44 H44C . . 109.5
O7 C45 H45A . . 109.5
O7 C45 H45B . . 109.5
H45A C45 H45B . . 109.5
O7 C45 H45C . . 109.5
H45A C45 H45C . . 109.5
H45B C45 H45C . . 109.5
O8 C46 H46A . . 109.5
O8 C46 H46B . . 109.5
H46A C46 H46B . . 109.5
O8 C46 H46C . . 109.5
H46A C46 H46C . . 109.5
H46B C46 H46C . . 109.5
C48 C47 C35 . . 114.04(12)
C48 C47 H47A . . 108.7
C35 C47 H47A . . 108.7
C48 C47 H47B . . 108.7
C35 C47 H47B . . 108.7
H47A C47 H47B . . 107.6
C49 C48 C47 . . 113.11(13)
C49 C48 H48A . . 109.0
C47 C48 H48A . . 109.0
C49 C48 H48B . . 109.0
C47 C48 H48B . . 109.0
H48A C48 H48B . . 107.8
C50 C49 C48 . . 113.07(14)
C50 C49 H49A . . 109.0
C48 C49 H49A . . 109.0
C50 C49 H49B . . 109.0
C48 C49 H49B . . 109.0
H49A C49 H49B . . 107.8
C49 C50 C51 . . 113.19(17)
C49 C50 H50A . . 108.9
C51 C50 H50A . . 108.9
C49 C50 H50B . . 108.9
C51 C50 H50B . . 108.9
H50A C50 H50B . . 107.8
C50 C51 H51A . . 109.5
C50 C51 H51B . . 109.5
H51A C51 H51B . . 109.5
C50 C51 H51C . . 109.5
H51A C51 H51C . . 109.5
H51B C51 H51C . . 109.5
C53 C52 C42 . . 115.35(12)
C53 C52 H52A . . 108.4
C42 C52 H52A . . 108.4
C53 C52 H52B . . 108.4
C42 C52 H52B . . 108.4
H52A C52 H52B . . 107.5
C54 C53 C52 . . 114.01(13)
C54 C53 H53A . . 108.7
C52 C53 H53A . . 108.7
C54 C53 H53B . . 108.7
C52 C53 H53B . . 108.7
H53A C53 H53B . . 107.6
C53 C54 C55 . . 113.92(16)
C53 C54 H54A . . 108.8
C55 C54 H54A . . 108.8
C53 C54 H54B . . 108.8
C55 C54 H54B . . 108.8
H54A C54 H54B . . 107.7
C56 C55 C54 . . 113.6(2)
C56 C55 H55A . . 108.8
C54 C55 H55A . . 108.8
C56 C55 H55B . . 108.8
C54 C55 H55B . . 108.8
H55A C55 H55B . . 107.7
C55 C56 H56A . . 109.5
C55 C56 H56B . . 109.5
H56A C56 H56B . . 109.5
C55 C56 H56C . . 109.5
H56A C56 H56C . . 109.5
H56B C56 H56C . . 109.5
C2 O1 C15 . . 117.02(11)
C6 O2 C16 . . 117.76(12)
C9 O3 C17 . . 118.75(13)
C13 O4 C18 . . 118.20(11)
C30 O5 C43 . . 116.80(11)
C34 O6 C44 . . 117.70(12)
C37 O7 C45 . . 119.00(12)
C41 O8 C46 . . 117.68(11)

loop_
_geom_bond_atom_site_label_1
_geom_bond_atom_site_label_2
_geom_bond_site_symmetry_2
_geom_bond_distance
C1 C6 . 1.387(2)
C1 C2 . 1.3908(19)
C1 H1 . 0.9500
C2 O1 . 1.3790(16)
C2 C3 . 1.4009(19)
C3 C4 . 1.3933(19)
C3 C14 2_755 1.5299(18)
C4 C5 . 1.3968(19)
C4 H4 . 0.9500
C5 C6 . 1.400(2)
C5 C7 . 1.5200(19)
C6 O2 . 1.3740(16)
C7 C10 . 1.530(2)
C7 C19 . 1.534(2)
C7 H7 . 1.0000
C8 C13 . 1.389(2)
C8 C9 . 1.395(2)
C8 H8 . 0.9500
C9 O3 . 1.3750(17)
C9 C10 . 1.3996(19)
C10 C11 . 1.3919(19)
C11 C12 . 1.3980(19)
C11 H11 . 0.9500
C12 C13 . 1.4014(18)
C12 C14 . 1.5257(18)
C13 O4 . 1.3736(17)
C14 C3 2_755 1.5299(18)
C14 C24 . 1.5407(19)
C14 H14 . 1.0000
C15 O1 . 1.4335(17)
C15 H15A . 0.9800
C15 H15B . 0.9800
C15 H15C . 0.9800
C16 O2 . 1.4249(19)
C16 H16A . 0.9800
C16 H16B . 0.9800
C16 H16C . 0.9800
C17 O3 . 1.4064(19)
C17 H17A . 0.9800
C17 H17B . 0.9800
C17 H17C . 0.9800
C18 O4 . 1.4241(17)
C18 H18A . 0.9800
C18 H18B . 0.9800
C18 H18C . 0.9800
C19 C20 . 1.526(2)
C19 H19A . 0.9900
C19 H19B . 0.9900
C20 C21 . 1.525(3)
C20 H20A . 0.9900
C20 H20B . 0.9900
C21 C22 . 1.489(4)
C21 H21A . 0.9900
C21 H21B . 0.9900
C22 C23 . 1.528(3)
C22 H22A . 0.9900
C22 H22B . 0.9900
C23 H23A . 0.9800
C23 H23B . 0.9800
C23 H23C . 0.9800
C24 C25 . 1.524(2)
C24 H24A . 0.9900
C24 H24B . 0.9900
C25 C26 . 1.520(2)
C25 H25A . 0.9900
C25 H25B . 0.9900
C26 C27 . 1.526(2)
C26 H26A . 0.9900
C26 H26B . 0.9900
C27 C28 . 1.514(3)
C27 H27A . 0.9900
C27 H27B . 0.9900
C28 H28A . 0.9800
C28 H28B . 0.9800
C28 H28C . 0.9800
C29 C30 . 1.3896(19)
C29 C34 . 1.3900(19)
C29 H29 . 0.9500
C30 O5 . 1.3743(16)
C30 C31 . 1.4004(19)
C31 C32 . 1.3928(18)
C31 C42 2_666 1.5263(17)
C32 C33 . 1.3972(18)
C32 H32 . 0.9500
C33 C34 . 1.3967(19)
C33 C35 . 1.5211(18)
C34 O6 . 1.3752(15)
C35 C38 . 1.5262(18)
C35 C47 . 1.5317(19)
C35 H35 . 1.0000
C36 C41 . 1.3886(18)
C36 C37 . 1.3887(19)
C36 H36 . 0.9500
C37 O7 . 1.3765(15)
C37 C38 . 1.3965(18)
C38 C39 . 1.3919(18)
C39 C40 . 1.3947(19)
C39 H39 . 0.9500
C40 C41 . 1.4023(18)
C40 C42 . 1.5300(17)
C41 O8 . 1.3777(16)
C42 C31 2_666 1.5263(17)
C42 C52 . 1.5360(18)
C42 H42 . 1.0000
C43 O5 . 1.4314(18)
C43 H43A . 0.9800
C43 H43B . 0.9800
C43 H43C . 0.9800
C44 O6 . 1.4252(18)
C44 H44A . 0.9800
C44 H44B . 0.9800
C44 H44C . 0.9800
C45 O7 . 1.3961(18)
C45 H45A . 0.9800
C45 H45B . 0.9800
C45 H45C . 0.9800
C46 O8 . 1.4277(16)
C46 H46A . 0.9800
C46 H46B . 0.9800
C46 H46C . 0.9800
C47 C48 . 1.5264(19)
C47 H47A . 0.9900
C47 H47B . 0.9900
C48 C49 . 1.516(2)
C48 H48A . 0.9900
C48 H48B . 0.9900
C49 C50 . 1.514(2)
C49 H49A . 0.9900
C49 H49B . 0.9900
C50 C51 . 1.520(3)
C50 H50A . 0.9900
C50 H50B . 0.9900
C51 H51A . 0.9800
C51 H51B . 0.9800
C51 H51C . 0.9800
C52 C53 . 1.5254(19)
C52 H52A . 0.9900
C52 H52B . 0.9900
C53 C54 . 1.517(2)
C53 H53A . 0.9900
C53 H53B . 0.9900
C54 C55 . 1.519(2)
C54 H54A . 0.9900
C54 H54B . 0.9900
C55 C56 . 1.510(3)
C55 H55A . 0.9900
C55 H55B . 0.9900
C56 H56A . 0.9800
C56 H56B . 0.9800
C56 H56C . 0.9800

loop_
_geom_torsion_atom_site_label_1
_geom_torsion_atom_site_label_2
_geom_torsion_atom_site_label_3
_geom_torsion_atom_site_label_4
_geom_torsion_site_symmetry_1
_geom_torsion_site_symmetry_4
_geom_torsion
C6 C1 C2 O1 . . 179.45(13)
C6 C1 C2 C3 . . -1.7(2)
O1 C2 C3 C4 . . -178.09(12)
C1 C2 C3 C4 . . 3.0(2)
O1 C2 C3 C14 . 2_755 5.19(18)
C1 C2 C3 C14 . 2_755 -173.70(13)
C2 C3 C4 C5 . . -2.1(2)
C14 C3 C4 C5 2_755 . 174.45(13)
C3 C4 C5 C6 . . -0.1(2)
C3 C4 C5 C7 . . -177.63(13)
C2 C1 C6 O2 . . -179.54(13)
C2 C1 C6 C5 . . -0.7(2)
C4 C5 C6 O2 . . -179.51(12)
C7 C5 C6 O2 . . -1.86(19)
C4 C5 C6 C1 . . 1.5(2)
C7 C5 C6 C1 . . 179.19(13)
C4 C5 C7 C10 . . -98.86(16)
C6 C5 C7 C10 . . 83.67(16)
C4 C5 C7 C19 . . 29.4(2)
C6 C5 C7 C19 . . -148.07(14)
C13 C8 C9 O3 . . -179.32(13)
C13 C8 C9 C10 . . 1.6(2)
O3 C9 C10 C11 . . 177.45(13)
C8 C9 C10 C11 . . -3.4(2)
O3 C9 C10 C7 . . -2.0(2)
C8 C9 C10 C7 . . 177.10(14)
C5 C7 C10 C11 . . 29.8(2)
C19 C7 C10 C11 . . -99.88(16)
C5 C7 C10 C9 . . -150.77(13)
C19 C7 C10 C9 . . 79.56(16)
C9 C10 C11 C12 . . 1.7(2)
C7 C10 C11 C12 . . -178.89(13)
C10 C11 C12 C13 . . 1.9(2)
C10 C11 C12 C14 . . 178.79(13)
C9 C8 C13 O4 . . -178.79(13)
C9 C8 C13 C12 . . 2.1(2)
C11 C12 C13 O4 . . 177.07(12)
C14 C12 C13 O4 . . -0.02(19)
C11 C12 C13 C8 . . -3.8(2)
C14 C12 C13 C8 . . 179.12(13)
C11 C12 C14 C3 . 2_755 32.57(19)
C13 C12 C14 C3 . 2_755 -150.54(13)
C11 C12 C14 C24 . . -97.35(16)
C13 C12 C14 C24 . . 79.54(16)
C5 C7 C19 C20 . . 63.96(17)
C10 C7 C19 C20 . . -167.15(13)
C7 C19 C20 C21 . . 175.30(16)
C19 C20 C21 C22 . . 65.6(3)
C20 C21 C22 C23 . . 167.7(2)
C12 C14 C24 C25 . . -162.65(12)
C3 C14 C24 C25 2_755 . 67.83(17)
C14 C24 C25 C26 . . 73.33(18)
C24 C25 C26 C27 . . 174.15(15)
C25 C26 C27 C28 . . -178.36(18)
C34 C29 C30 O5 . . -178.55(13)
C34 C29 C30 C31 . . 1.3(2)
O5 C30 C31 C32 . . 177.96(11)
C29 C30 C31 C32 . . -1.94(19)
O5 C30 C31 C42 . 2_666 -4.43(18)
C29 C30 C31 C42 . 2_666 175.67(12)
C30 C31 C32 C33 . . 1.92(19)
C42 C31 C32 C33 2_666 . -175.61(12)
C31 C32 C33 C34 . . -1.21(19)
C31 C32 C33 C35 . . 174.97(12)
C30 C29 C34 O6 . . 178.80(12)
C30 C29 C34 C33 . . -0.6(2)
C32 C33 C34 O6 . . -178.93(11)
C35 C33 C34 O6 . . 4.70(18)
C32 C33 C34 C29 . . 0.49(19)
C35 C33 C34 C29 . . -175.88(12)
C34 C33 C35 C38 . . -81.52(16)
C32 C33 C35 C38 . . 102.39(15)
C34 C33 C35 C47 . . 150.64(12)
C32 C33 C35 C47 . . -25.45(18)
C41 C36 C37 O7 . . 177.96(13)
C41 C36 C37 C38 . . -1.7(2)
O7 C37 C38 C39 . . -176.61(12)
C36 C37 C38 C39 . . 3.1(2)
O7 C37 C38 C35 . . 1.04(19)
C36 C37 C38 C35 . . -179.26(13)
C33 C35 C38 C39 . . -32.11(19)
C47 C35 C38 C39 . . 97.51(15)
C33 C35 C38 C37 . . 150.41(13)
C47 C35 C38 C37 . . -79.97(16)
C37 C38 C39 C40 . . -1.3(2)
C35 C38 C39 C40 . . -178.77(13)
C38 C39 C40 C41 . . -1.9(2)
C38 C39 C40 C42 . . -179.11(12)
C37 C36 C41 O8 . . 179.39(13)
C37 C36 C41 C40 . . -1.6(2)
C39 C40 C41 O8 . . -177.60(12)
C42 C40 C41 O8 . . -0.27(19)
C39 C40 C41 C36 . . 3.3(2)
C42 C40 C41 C36 . . -179.34(13)
C39 C40 C42 C31 . 2_666 -32.87(18)
C41 C40 C42 C31 . 2_666 149.96(13)
C39 C40 C42 C52 . . 95.80(15)
C41 C40 C42 C52 . . -81.38(15)
C33 C35 C47 C48 . . -60.43(16)
C38 C35 C47 C48 . . 170.21(11)
C35 C47 C48 C49 . . -179.75(13)
C47 C48 C49 C50 . . -174.79(14)
C48 C49 C50 C51 . . -177.45(18)
C31 C42 C52 C53 2_666 . -65.20(16)
C40 C42 C52 C53 . . 166.90(12)
C42 C52 C53 C54 . . -74.83(17)
C52 C53 C54 C55 . . -175.36(14)
C53 C54 C55 C56 . . -179.55(18)
C1 C2 O1 C15 . . 0.5(2)
C3 C2 O1 C15 . . -178.42(13)
C1 C6 O2 C16 . . -20.1(2)
C5 C6 O2 C16 . . 160.93(13)
C8 C9 O3 C17 . . 17.2(2)
C10 C9 O3 C17 . . -163.64(17)
C8 C13 O4 C18 . . 8.3(2)
C12 C13 O4 C18 . . -172.56(13)
C29 C30 O5 C43 . . 0.0(2)
C31 C30 O5 C43 . . -179.86(13)
C29 C34 O6 C44 . . 19.75(19)
C33 C34 O6 C44 . . -160.84(13)
C36 C37 O7 C45 . . -8.4(2)
C38 C37 O7 C45 . . 171.30(16)
C36 C41 O8 C46 . . -5.6(2)
C40 C41 O8 C46 . . 175.33(13)
